data_4021765
loop_
_publ_author_name
'Mukulesh Mondal'
'Vedavati G. Puranik'
'Narshinha P. Argade'

_publ_section_title
;
 Facile Synthesis of 1,3,7-Trihydroxyxanthone and Its Regioselective
 Coupling Reactions with Prenal: Simple and Efficient
 Access to Osajaxanthone and Nigrolineaxanthone F
;
_journal_name_full 'Journal of Organic Chemistry'
_journal_page_first 4992
_journal_page_last 4995
_journal_paper_doi 10.1021/jo0606655
_journal_volume 71
_journal_year 2006
_chemical_formula_moiety 'C18 H14 O5'
_chemical_formula_sum 'C18 H14 O5'
_chemical_formula_weight 310.29
_chemical_melting_point 540.1(10)
_chemical_name_common Osajaxanthone
_chemical_name_systematic
; 
 ? 
;
_space_group_IT_number 14
_symmetry_cell_setting monoclinic
_symmetry_space_group_name_Hall '-P 2ybc'
_symmetry_space_group_name_H-M 'P 1 21/c 1'
_atom_sites_solution_hydrogens geom
_atom_sites_solution_primary direct
_atom_sites_solution_secondary difmap
_audit_creation_method SHELXL-97
_cell_angle_alpha 90.00
_cell_angle_beta 101.436(2)
_cell_angle_gamma 90.00
_cell_formula_units_Z 4
_cell_length_a 11.8863(14)
_cell_length_b 5.3819(7)
_cell_length_c 22.632(3)
_cell_measurement_reflns_used 1001
_cell_measurement_temperature 293(2)
_cell_measurement_theta_max 25.387
_cell_measurement_theta_min 2.775
_cell_volume 1419.0(3)
_computing_cell_refinement 'BRUKER SAINT'
_computing_data_collection 'BRUKER SMART'
_computing_data_reduction 'BRUKER SAINT'
_computing_molecular_graphics 'SHELXTL and PLATON'
_computing_publication_material SHELXTL
_computing_structure_refinement 'SHELXL-97 (Sheldrick, 1997)'
_computing_structure_solution 'SHELXS-97 (Sheldrick, 1990)'
_diffrn_ambient_temperature 293(2)
_diffrn_measured_fraction_theta_full 0.984
_diffrn_measured_fraction_theta_max 0.984
_diffrn_measurement_device ' Bruker Smart APEX'
_diffrn_measurement_device_type ' CCD Area Detector'
_diffrn_measurement_method 'Omega Scan'
_diffrn_radiation_monochromator graphite
_diffrn_radiation_source 'fine-focus sealed tube'
_diffrn_radiation_type MoK\a
_diffrn_radiation_wavelength 0.71073
_diffrn_reflns_av_R_equivalents 0.0384
_diffrn_reflns_av_sigmaI/netI 0.0520
_diffrn_reflns_limit_h_max 12
_diffrn_reflns_limit_h_min -14
_diffrn_reflns_limit_k_max 6
_diffrn_reflns_limit_k_min -6
_diffrn_reflns_limit_l_max 25
_diffrn_reflns_limit_l_min -26
_diffrn_reflns_number 6315
_diffrn_reflns_theta_full 24.99
_diffrn_reflns_theta_max 24.99
_diffrn_reflns_theta_min 2.78
_exptl_absorpt_coefficient_mu 0.107
_exptl_absorpt_correction_T_max 0.9932
_exptl_absorpt_correction_T_min 0.9714
_exptl_absorpt_correction_type multi-scan
_exptl_absorpt_process_details 'Omega Scan'
_exptl_crystal_colour yellow
_exptl_crystal_density_diffrn 1.452
_exptl_crystal_density_method 'not measured'
_exptl_crystal_description needle
_exptl_crystal_F_000 648
_exptl_crystal_size_max 0.27
_exptl_crystal_size_mid 0.18
_exptl_crystal_size_min 0.06
_refine_diff_density_max 0.190
_refine_diff_density_min -0.220
_refine_diff_density_rms 0.049
_refine_ls_extinction_method none
_refine_ls_goodness_of_fit_ref 0.842
_refine_ls_hydrogen_treatment riding
_refine_ls_matrix_type full
_refine_ls_number_parameters 212
_refine_ls_number_reflns 2461
_refine_ls_number_restraints 0
_refine_ls_restrained_S_all 0.842
_refine_ls_R_factor_all 0.0680
_refine_ls_R_factor_gt 0.0338
_refine_ls_shift/su_max 0.000
_refine_ls_shift/su_mean 0.000
_refine_ls_structure_factor_coef Fsqd
_refine_ls_weighting_details 'calc w=1/[\s^2^(Fo^2^)+(0.0435P)^2^+0.0000P] where P=(Fo^2^+2Fc^2^)/3'
_refine_ls_weighting_scheme calc
_refine_ls_wR_factor_gt 0.0724
_refine_ls_wR_factor_ref 0.0807
_reflns_number_gt 1398
_reflns_number_total 2461
_reflns_threshold_expression >2sigma(I)
_cod_data_source_file jo0606655si20060414_055336.cif
_cod_depositor_comments
;
The following automatic conversions were performed:
'_symmetry_cell_setting' value 'Monoclinic' changed to 'monoclinic'
according to '/home/saulius/struct/CIF-dictionaries/cif_core.dic'
dictionary named 'cif_core.dic' version 2.4.1 from 2010-06-29.

Automatic conversion script
Id: cif_fix_enum 1527 2010-12-29 10:47:43Z saulius 

The following automatic conversions were performed:

'_chemical_melting_point' value '266-268 degree Centigrade' was
changed to '540.1(10)' - it was converted from degrees Celsius(C) to
Kelvins(K), the average value was taken and precision was estimated.

Automatic conversion script
Id: cif_fix_values 1646 2011-03-28 12:23:43Z adriana 
;
_cod_original_sg_symbol_H-M 'P 21/c'
_cod_database_code 4021765

loop_
_symmetry_equiv_pos_as_xyz
'x, y, z'
'-x, y+1/2, -z+1/2'
'-x, -y, -z'
'x, -y-1/2, z-1/2'

loop_
_atom_site_label
_atom_site_type_symbol
_atom_site_fract_x
_atom_site_fract_y
_atom_site_fract_z
_atom_site_U_iso_or_equiv
_atom_site_adp_type
_atom_site_occupancy
_atom_site_symmetry_multiplicity
_atom_site_calc_flag
_atom_site_refinement_flags
O1 O 0.36976(9) 0.4030(2) 0.56524(5) 0.0482(4) Uani 1 1 d .
O2 O 0.03314(9) 0.4883(2) 0.41442(6) 0.0506(4) Uani 1 1 d .
H2 H 0.0057 0.5801 0.3863 0.076 Uiso 1 1 calc R
O3 O 0.02736(9) 0.8569(2) 0.33937(5) 0.0494(4) Uani 1 1 d .
O4 O 0.16278(9) 1.5877(2) 0.22374(5) 0.0530(4) Uani 1 1 d .
H4 H 0.0994 1.5367 0.2070 0.080 Uiso 1 1 calc R
O5 O 0.35840(8) 1.0275(2) 0.42102(5) 0.0420(3) Uani 1 1 d .
C1 C 0.30710(14) 0.2708(3) 0.60584(8) 0.0430(5) Uani 1 1 d .
C2 C 0.20400(14) 0.1430(3) 0.56991(9) 0.0481(5) Uani 1 1 d .
H2A H 0.1768 -0.0010 0.5850 0.058 Uiso 1 1 calc R
C3 C 0.15077(13) 0.2313(4) 0.51698(9) 0.0451(5) Uani 1 1 d .
H3 H 0.0836 0.1564 0.4967 0.054 Uiso 1 1 calc R
C4 C 0.13956(13) 0.5684(3) 0.43988(8) 0.0376(5) Uani 1 1 d .
C5 C 0.12934(13) 0.9080(3) 0.36392(8) 0.0382(5) Uani 1 1 d .
C6 C 0.14365(13) 1.2516(3) 0.29141(8) 0.0405(5) Uani 1 1 d .
H6 H 0.0695 1.2175 0.2708 0.049 Uiso 1 1 calc R
C7 C 0.20448(14) 1.4417(3) 0.27249(8) 0.0387(5) Uani 1 1 d .
C8 C 0.31530(13) 1.4929(3) 0.30388(8) 0.0417(5) Uani 1 1 d .
H8 H 0.3562 1.6232 0.2913 0.050 Uiso 1 1 calc R
C9 C 0.36482(13) 1.3548(3) 0.35293(8) 0.0415(5) Uani 1 1 d .
H9 H 0.4388 1.3905 0.3735 0.050 Uiso 1 1 calc R
C10 C 0.36351(13) 0.7107(3) 0.49161(8) 0.0389(5) Uani 1 1 d .
H10 H 0.4391 0.7530 0.5080 0.047 Uiso 1 1 calc R
C11 C 0.30864(13) 0.5214(3) 0.51623(8) 0.0380(5) Uani 1 1 d .
C12 C 0.19693(13) 0.4438(3) 0.49069(8) 0.0377(5) Uani 1 1 d .
C13 C 0.18948(12) 0.7712(3) 0.41477(7) 0.0354(4) Uani 1 1 d .
C14 C 0.19247(13) 1.1079(3) 0.34173(8) 0.0359(4) Uani 1 1 d .
C15 C 0.30347(13) 1.1613(3) 0.37164(7) 0.0362(4) Uani 1 1 d .
C16 C 0.30288(13) 0.8346(3) 0.44208(7) 0.0361(5) Uani 1 1 d .
C17 C 0.27154(16) 0.4604(4) 0.64799(9) 0.0611(6) Uani 1 1 d .
H17A H 0.3386 0.5398 0.6708 0.092 Uiso 1 1 calc R
H17B H 0.2305 0.3789 0.6750 0.092 Uiso 1 1 calc R
H17C H 0.2229 0.5829 0.6249 0.092 Uiso 1 1 calc R
C18 C 0.39422(15) 0.0898(4) 0.63965(9) 0.0568(6) Uani 1 1 d .
H18A H 0.4156 -0.0271 0.6118 0.085 Uiso 1 1 calc R
H18B H 0.3613 0.0026 0.6691 0.085 Uiso 1 1 calc R
H18C H 0.4610 0.1792 0.6595 0.085 Uiso 1 1 calc R

loop_
_atom_site_aniso_label
_atom_site_aniso_U_11
_atom_site_aniso_U_22
_atom_site_aniso_U_33
_atom_site_aniso_U_23
_atom_site_aniso_U_13
_atom_site_aniso_U_12
O1 0.0381(7) 0.0598(9) 0.0453(8) 0.0147(7) 0.0047(6) -0.0011(6)
O2 0.0322(7) 0.0581(10) 0.0577(9) 0.0050(7) -0.0004(6) -0.0049(6)
O3 0.0321(7) 0.0597(9) 0.0511(8) 0.0026(7) -0.0046(6) -0.0048(6)
O4 0.0470(8) 0.0580(9) 0.0475(8) 0.0122(7) -0.0067(6) -0.0036(6)
O5 0.0316(6) 0.0513(9) 0.0405(7) 0.0080(7) 0.0006(5) -0.0030(6)
C1 0.0461(10) 0.0377(12) 0.0457(11) 0.0074(10) 0.0105(9) -0.0004(9)
C2 0.0460(11) 0.0366(12) 0.0626(13) 0.0042(11) 0.0130(10) 0.0015(9)
C3 0.0354(10) 0.0431(12) 0.0573(13) -0.0014(11) 0.0104(9) 0.0007(8)
C4 0.0268(9) 0.0440(12) 0.0418(11) -0.0082(10) 0.0065(8) -0.0004(8)
C5 0.0289(9) 0.0440(12) 0.0401(11) -0.0078(10) 0.0033(8) 0.0020(8)
C6 0.0328(9) 0.0497(12) 0.0364(10) -0.0040(10) 0.0004(8) -0.0003(9)
C7 0.0374(10) 0.0438(12) 0.0334(10) -0.0012(10) 0.0031(8) 0.0038(9)
C8 0.0384(10) 0.0452(12) 0.0405(11) 0.0016(10) 0.0056(9) -0.0026(8)
C9 0.0327(10) 0.0473(13) 0.0413(11) -0.0021(10) -0.0001(9) -0.0023(9)
C10 0.0293(9) 0.0504(13) 0.0363(10) 0.0009(10) 0.0048(8) 0.0005(8)
C11 0.0362(10) 0.0429(12) 0.0345(10) -0.0018(10) 0.0058(9) 0.0065(8)
C12 0.0343(10) 0.0399(12) 0.0402(11) 0.0000(10) 0.0101(8) 0.0019(8)
C13 0.0298(9) 0.0419(12) 0.0339(10) -0.0040(10) 0.0048(8) 0.0011(8)
C14 0.0322(9) 0.0428(12) 0.0320(10) -0.0045(9) 0.0048(8) 0.0021(8)
C15 0.0311(9) 0.0445(12) 0.0314(10) -0.0001(9) 0.0026(8) 0.0034(8)
C16 0.0341(9) 0.0400(12) 0.0353(11) -0.0014(9) 0.0095(8) -0.0004(8)
C17 0.0821(15) 0.0431(13) 0.0631(14) 0.0007(12) 0.0270(12) 0.0004(10)
C18 0.0566(12) 0.0522(14) 0.0582(14) 0.0104(12) 0.0030(10) 0.0024(10)

loop_
_atom_type_symbol
_atom_type_description
_atom_type_scat_dispersion_real
_atom_type_scat_dispersion_imag
_atom_type_scat_source
C C 0.0033 0.0016 'International Tables Vol C Tables 4.2.6.8 and 6.1.1.4'
H H 0.0000 0.0000 'International Tables Vol C Tables 4.2.6.8 and 6.1.1.4'
O O 0.0106 0.0060 'International Tables Vol C Tables 4.2.6.8 and 6.1.1.4'

loop_
_geom_angle_atom_site_label_1
_geom_angle_atom_site_label_2
_geom_angle_atom_site_label_3
_geom_angle
C11 O1 C1 118.72(13)
C4 O2 H2 109.5
C7 O4 H4 109.5
C16 O5 C15 119.70(12)
O1 C1 C2 110.07(14)
O1 C1 C17 107.81(15)
C2 C1 C17 110.57(15)
O1 C1 C18 104.23(14)
C2 C1 C18 112.53(16)
C17 C1 C18 111.34(16)
C3 C2 C1 121.23(18)
C3 C2 H2A 119.4
C1 C2 H2A 119.4
C2 C3 C12 120.17(17)
C2 C3 H3 119.9
C12 C3 H3 119.9
O2 C4 C12 117.62(17)
O2 C4 C13 120.42(15)
C12 C4 C13 121.97(15)
O3 C5 C13 121.71(16)
O3 C5 C14 121.71(15)
C13 C5 C14 116.58(14)
C7 C6 C14 120.42(15)
C7 C6 H6 119.8
C14 C6 H6 119.8
O4 C7 C6 123.58(15)
O4 C7 C8 116.92(16)
C6 C7 C8 119.50(16)
C9 C8 C7 121.12(17)
C9 C8 H8 119.4
C7 C8 H8 119.4
C8 C9 C15 119.26(15)
C8 C9 H9 120.4
C15 C9 H9 120.4
C16 C10 C11 118.10(15)
C16 C10 H10 120.9
C11 C10 H10 120.9
O1 C11 C10 117.10(14)
O1 C11 C12 120.41(17)
C10 C11 C12 122.42(16)
C4 C12 C11 117.85(17)
C4 C12 C3 123.97(15)
C11 C12 C3 118.11(16)
C16 C13 C4 116.86(15)
C16 C13 C5 120.64(16)
C4 C13 C5 122.49(14)
C15 C14 C6 118.80(17)
C15 C14 C5 119.30(15)
C6 C14 C5 121.89(14)
O5 C15 C9 116.53(14)
O5 C15 C14 122.57(16)
C9 C15 C14 120.90(16)
O5 C16 C10 116.15(14)
O5 C16 C13 121.16(14)
C10 C16 C13 122.68(17)
C1 C17 H17A 109.5
C1 C17 H17B 109.5
H17A C17 H17B 109.5
C1 C17 H17C 109.5
H17A C17 H17C 109.5
H17B C17 H17C 109.5
C1 C18 H18A 109.5
C1 C18 H18B 109.5
H18A C18 H18B 109.5
C1 C18 H18C 109.5
H18A C18 H18C 109.5
H18B C18 H18C 109.5

loop_
_geom_bond_atom_site_label_1
_geom_bond_atom_site_label_2
_geom_bond_distance
O1 C11 1.3582(19)
O1 C1 1.475(2)
O2 C4 1.3524(17)
O2 H2 0.8200
O3 C5 1.2595(16)
O4 C7 1.3653(19)
O4 H4 0.8200
O5 C16 1.3659(19)
O5 C15 1.3797(18)
C1 C2 1.497(2)
C1 C17 1.513(3)
C1 C18 1.514(2)
C2 C3 1.327(2)
C2 H2A 0.9300
C3 C12 1.447(2)
C3 H3 0.9300
C4 C12 1.388(2)
C4 C13 1.414(2)
C5 C13 1.432(2)
C5 C14 1.457(2)
C6 C7 1.370(2)
C6 C14 1.404(2)
C6 H6 0.9300
C7 C8 1.394(2)
C8 C9 1.368(2)
C8 H8 0.9300
C9 C15 1.385(2)
C9 H9 0.9300
C10 C16 1.378(2)
C10 C11 1.385(2)
C10 H10 0.9300
C11 C12 1.403(2)
C13 C16 1.409(2)
C14 C15 1.388(2)
C17 H17A 0.9600
C17 H17B 0.9600
C17 H17C 0.9600
C18 H18A 0.9600
C18 H18B 0.9600
C18 H18C 0.9600

loop_
_geom_torsion_atom_site_label_1
_geom_torsion_atom_site_label_2
_geom_torsion_atom_site_label_3
_geom_torsion_atom_site_label_4
_geom_torsion
C11 O1 C1 C2 38.9(2)
C11 O1 C1 C17 -81.75(18)
C11 O1 C1 C18 159.84(14)
O1 C1 C2 C3 -28.8(2)
C17 C1 C2 C3 90.2(2)
C18 C1 C2 C3 -144.62(18)
C1 C2 C3 C12 4.7(3)
C14 C6 C7 O4 179.51(15)
C14 C6 C7 C8 -0.4(3)
O4 C7 C8 C9 -179.29(16)
C6 C7 C8 C9 0.7(3)
C7 C8 C9 C15 -0.1(3)
C1 O1 C11 C10 157.77(15)
C1 O1 C11 C12 -25.3(2)
C16 C10 C11 O1 -179.58(15)
C16 C10 C11 C12 3.6(3)
O2 C4 C12 C11 178.15(15)
C13 C4 C12 C11 -1.5(3)
O2 C4 C12 C3 1.4(3)
C13 C4 C12 C3 -178.19(16)
O1 C11 C12 C4 -178.63(15)
C10 C11 C12 C4 -1.9(3)
O1 C11 C12 C3 -1.7(2)
C10 C11 C12 C3 175.06(16)
C2 C3 C12 C4 -171.08(17)
C2 C3 C12 C11 12.2(3)
O2 C4 C13 C16 -176.73(15)
C12 C4 C13 C16 2.9(3)
O2 C4 C13 C5 3.1(3)
C12 C4 C13 C5 -177.26(16)
O3 C5 C13 C16 -178.92(15)
C14 C5 C13 C16 1.6(2)
O3 C5 C13 C4 1.2(3)
C14 C5 C13 C4 -178.28(16)
C7 C6 C14 C15 -0.3(3)
C7 C6 C14 C5 178.58(16)
O3 C5 C14 C15 178.00(15)
C13 C5 C14 C15 -2.5(2)
O3 C5 C14 C6 -0.9(3)
C13 C5 C14 C6 178.60(15)
C16 O5 C15 C9 179.77(15)
C16 O5 C15 C14 -0.1(2)
C8 C9 C15 O5 179.43(15)
C8 C9 C15 C14 -0.7(3)
C6 C14 C15 O5 -179.22(15)
C5 C14 C15 O5 1.8(2)
C6 C14 C15 C9 0.9(3)
C5 C14 C15 C9 -178.03(16)
C15 O5 C16 C10 -179.89(14)
C15 O5 C16 C13 -0.9(2)
C11 C10 C16 O5 176.99(15)
C11 C10 C16 C13 -2.0(3)
C4 C13 C16 O5 179.95(15)
C5 C13 C16 O5 0.1(2)
C4 C13 C16 C10 -1.1(2)
C5 C13 C16 C10 179.03(16)

loop_
_cod_related_entry_id
_cod_related_entry_database
_cod_related_entry_code
1 ChemSpider 4795777
